data_2007580
loop_
_publ_author_name
'De-Liang Long '
'Qing-Hua Wang'
'Jin-Shun Huang'

_publ_section_title
;Tetraethylammonium
 (1-Pyrrolidinecarbodithioato-<i>S</i>,<i>S</i>')(tetrathiotungstenio-<i>S</i>,<i>S</i>')nickelate(1
 --)
;
_journal_issue 9
_journal_name_full 'Acta Crystallographica Section C'
_journal_page_first 1251
_journal_page_last 1253
_journal_paper_doi 10.1107/S0108270198004296
_journal_volume 54
_journal_year 1998
_chemical_formula_iupac '(C8 H20 N)[NiWS4 (C5 H8 NS2)]'
_chemical_formula_moiety 'C8 H20 N 1+ , C5 H8 N Ni S6 W 1-'
_chemical_formula_sum 'C13 H28 N2 Ni S6 W'
_chemical_formula_weight 647.3
_chemical_name_systematic
;
Tetraethylammonium
(1-Pyrrolidinecarbodithioate-S,S')(tetrathiotungstenio-S,S')-nickelate(1-)
;
_space_group_IT_number 14
_symmetry_cell_setting monoclinic
_symmetry_space_group_name_Hall '-P 2ybc'
_symmetry_space_group_name_H-M 'P 1 21/c 1'
_atom_type_scat_source 'International Tables for X-ray Crystallography (Vol. IV)'
_cell_angle_alpha 90
_cell_angle_beta 93.74(2)
_cell_angle_gamma 90
_cell_formula_units_Z 4
_cell_length_a 13.610(4)
_cell_length_b 8.2860(10)
_cell_length_c 19.848(4)
_cell_measurement_reflns_used 25
_cell_measurement_temperature 293
_cell_measurement_theta_max 13
_cell_measurement_theta_min 11
_cell_volume 2233.5(8)
_diffrn_measurement_device 'Enraf-Nonius CAD-4'
_diffrn_measurement_method \w/2\q
_diffrn_radiation_type 'Mo K\a'
_diffrn_radiation_wavelength 0.71073
_diffrn_reflns_av_R_equivalents 0.013
_diffrn_reflns_limit_h_max 16
_diffrn_reflns_limit_h_min 0
_diffrn_reflns_limit_k_max 9
_diffrn_reflns_limit_k_min 0
_diffrn_reflns_limit_l_max 23
_diffrn_reflns_limit_l_min -23
_diffrn_reflns_number 4395
_diffrn_reflns_theta_max 25.0
_diffrn_standards_decay_% 0.6(variation)
_diffrn_standards_interval_time 60
_diffrn_standards_number 3
_exptl_absorpt_coefficient_mu 6.55
_exptl_absorpt_correction_T_max 0.675
_exptl_absorpt_correction_T_min 0.271
_exptl_absorpt_correction_type 'Empirical \y scan (North et al., 1968)'
_exptl_crystal_colour 'brownish green'
_exptl_crystal_density_diffrn 1.92
_exptl_crystal_density_meas ?
_exptl_crystal_density_method none
_exptl_crystal_description Lath
_exptl_crystal_size_max 0.32
_exptl_crystal_size_mid 0.18
_exptl_crystal_size_min 0.06
_refine_diff_density_max 1.00_(1.05\%A_from_W)
_refine_diff_density_min -0.30
_refine_ls_extinction_method none
_refine_ls_goodness_of_fit_obs 0.69
_refine_ls_hydrogen_treatment 'H atoms: see text'
_refine_ls_number_parameters 208
_refine_ls_number_reflns 3170
_refine_ls_R_factor_obs .037
_refine_ls_shift/esd_max 0.002
_refine_ls_structure_factor_coef F
_refine_ls_weighting_details 'w = 1/[\s^2^(F)+(0.020F)^2^+1.0] - F'
_refine_ls_weighting_scheme calc
_refine_ls_wR_factor_obs .047
_reflns_number_observed 3170
_reflns_number_total 4230
_reflns_observed_criterion I_>_3.0_\s(I)
_cod_data_source_file bm1219.cif
_cod_data_source_block bm1219
_cod_depositor_comments
;
The following automatic conversions were performed:
'_symmetry_cell_setting' value 'Monoclinic' changed to 'monoclinic'
according to '/home/saulius/struct/CIF-dictionaries/cif_core.dic'
dictionary named 'cif_core.dic' version 2.4.1 from
2010-06-29.

'_geom_bond_publ_flag' value 'Yes' changed to 'yes' according
to '/home/saulius/struct/CIF-dictionaries/cif_core.dic' dictionary named
'cif_core.dic' version 2.4.1 from 2010-06-29 (11
times).

'_geom_bond_publ_flag' value 'No' changed to 'no' according to
'/home/saulius/struct/CIF-dictionaries/cif_core.dic' dictionary named
'cif_core.dic' version 2.4.1 from 2010-06-29 (39 times).

Automatic conversion script
Id: cif_fix_enum 1527 2010-12-29 10:47:43Z saulius 

The following automatic conversions were performed:

'_symmetry_cell_setting' value 'Monoclinic' changed to 'monoclinic'
according to /home/saulius/struct/CIF-dictionaries/cif_core.dic
dictionary named 'cif_core.dic' version 2.4.1 from 2010-06-29.

Automatic conversion script
Id: cif_fix_values 1715 2011-07-08 13:25:40Z adriana 

The following automatic conversions were performed:

'_exptl_crystal_density_meas' value 'none' was changed to '?' - the
value is perceived as not measured.

Automatic conversion script
Id: cif_fix_values 3008 2015-01-20 13:52:24Z robertas 

The following automatic conversions were performed:

'_refine_ls_weighting_scheme' value 'w = 1/[\s^2^(F)+(0.020F)^2^+1.0]
- F' was changed to 'calc'. New tag '_refine_ls_weighting_details'
was created. The value of the new tag was set to 'w =
1/[\s^2^(F)+(0.020F)^2^+1.0] - F'.

Automatic conversion script
Id: cif_fix_values 3143 2015-03-26 13:38:13Z robertas 
;
_cod_original_sg_symbol_H-M 'P 21/c'
_cod_original_formula_sum 'C13 H28 N2 Ni1 S6 W1'
_cod_database_code 2007580

loop_
_symmetry_equiv_pos_as_xyz
x,y,z
-x,1/2+y,1/2-z
-x,-y,-z
x,1/2-y,1/2+z

loop_
_atom_site_aniso_label
_atom_site_aniso_U_11
_atom_site_aniso_U_22
_atom_site_aniso_U_33
_atom_site_aniso_U_12
_atom_site_aniso_U_13
_atom_site_aniso_U_23
W .0376(2) .0478(2) .0397(2) -.0021(2) .00660(10) .0003(2)
Ni .0342(5) .0510(7) .0400(5) -.0036(5) .0047(5) -.0014(5)
S(1) .064(2) .065(2) .077(2) .0100(10) .0130(10) .000(2)
S(2) .081(2) .069(2) .0590(10) .002(2) .0250(10) .0120(10)
S(3) .0370(10) .063(2) .0540(10) -.0060(10) .0020(10) -.0100(10)
S(4) .0380(10) .097(2) .0550(10) -.0120(10) .0050(10) -.0200(10)
S(5) .0350(10) .0640(10) .0500(10) -.0050(10) .0040(10) -.0070(10)
S(6) .0390(10) .087(2) .0460(10) .0020(10) .0000(10) -.0140(10)
N(1) .042(4) .053(4) .040(4) -.006(4) .005(3) -.004(4)
N(2) .035(4) .064(5) .037(3) .000(4) .007(3) -.004(4)
C(1) .040(4) .045(5) .038(4) -.002(4) .005(4) .004(4)
C(2) .066(6) .085(8) .040(5) -.003(7) -.001(5) -.009(6)
C(3) .075(7) .094(8) .059(6) .026(7) .010(6) -.010(6)
C(4) .069(6) .086(8) .075(6) -.003(7) .029(5) -.025(6)
C(5) .040(5) .052(6) .054(5) .004(5) .003(4) .001(5)
C(11) .051(5) .071(7) .047(5) .003(5) .014(4) -.001(5)
C(12) .049(5) .071(7) .062(6) .009(5) .006(5) -.016(5)
C(13) .049(5) .068(7) .059(6) .011(5) -.002(5) .010(5)
C(14) .038(5) .082(7) .057(5) -.003(6) .004(4) .002(6)
C(15) .072(7) .085(8) .052(6) -.008(7) .012(5) .013(6)
C(16) .078(8) .079(8) .093(8) -.002(7) -.006(7) -.036(7)
C(17) .069(7) .066(7) .089(7) .000(7) -.007(6) .030(6)
C(18) .035(5) .110(9) .079(6) -.001(6) .015(5) .040(6)

loop_
_atom_site_label
_atom_site_fract_x
_atom_site_fract_y
_atom_site_fract_z
_atom_site_U_iso_or_equiv
_atom_site_thermal_displace_type
_atom_site_occupancy
W .23713(3) .42911(5) .65069(2) .04151(8) Uani 1.0000
Ni .34190(8) .3205(2) .54510(6) .0416(3) Uani 1.0000
S(1) .1726(2) .6635(4) .6620(2) .0682(8) Uani 1.0000
S(2) .2084(2) .2838(4) .73700(10) .0688(8) Uani 1.0000
S(3) .3975(2) .4480(3) .63760(10) .0514(6) Uani 1.0000
S(4) .1813(2) .3131(4) .55450(10) .0634(8) Uani 1.0000
S(5) .4950(2) .2753(3) .52030(10) .0494(6) Uani 1.0000
S(6) .3207(2) .2103(4) .44420(10) .0575(7) Uani 1.0000
N(1) .4964(5) .1360(10) .3990(4) .045(2) Uani 1.0000
N(2) .8608(5) .2250(10) .1119(4) .045(2) Uani 1.0000
C(1) .4462(6) .1960(10) .4455(4) .041(2) Uani 1.0000
C(2) .4513(8) .072(2) .3333(5) .064(3) Uani 1.0000
C(3) .5338(9) -.012(2) .3030(6) .076(4) Uani 1.0000
C(4) .6226(9) .068(2) .3291(6) .076(4) Uani 1.0000
C(5) .6037(7) .1200(10) .4027(5) .049(3) Uani 1.0000
C(11) .9074(7) .2420(10) .0449(5) .056(3) Uani 1.0000
C(12) .8660(8) .3840(10) .1527(5) .061(3) Uani 1.0000
C(13) .9159(7) .0960(10) .1533(5) .059(3) Uani 1.0000
C(14) .7529(7) .181(2) .0975(5) .059(3) Uani 1.0000
C(15) .8705(9) .381(2) .0019(5) .070(3) Uani 1.0000
C(16) .9670(10) .449(2) .1661(7) .084(4) Uani 1.0000
C(17) .9123(9) -.067(2) .1230(6) .075(4) Uani 1.0000
C(18) .6980(7) .136(2) .1590(6) .074(3) Uani 1.0000
H(1) .42496 .15754 .30474 .08483 Uiso 1.0000
H(2) .39726 -.00086 .34061 .08483 Uiso 1.0000
H(3) .52725 -.0067 .25413 .09807 Uiso 1.0000
H(4) .53522 -.12493 .31485 .09807 Uiso 1.0000
H(5) .63674 .1606 .30212 .09891 Uiso 1.0000
H(6) .6792 -.00295 .32858 .09891 Uiso 1.0000
H(7) .62709 .03991 .43534 .06436 Uiso 1.0000
H(8) .63644 .21997 .41533 .06436 Uiso 1.0000
H(11) .8944 .1445 .01909 .07385 Uiso 1.0000
H(12) .97712 .25137 .05304 .07385 Uiso 1.0000
H(13) .83823 .36789 .19536 .08052 Uiso 1.0000
H(14) .82724 .46489 .12844 .08052 Uiso 1.0000
H(15) .88985 .09029 .19688 .07622 Uiso 1.0000
H(16) .98402 .12789 .15973 .07622 Uiso 1.0000
H(17) .74907 .0906 .06652 .07812 Uiso 1.0000
H(18) .71982 .27007 .07492 .07812 Uiso 1.0000
H(19) .9022 .3876 -.03929 .08749 Uiso 1.0000
H(20) .88387 .48204 .0262 .08749 Uiso 1.0000
H(21) .80115 .37516 -.00774 .08749 Uiso 1.0000
H(22) .96674 .54772 .19093 .10469 Uiso 1.0000
H(23) .99638 .46979 .12415 .10469 Uiso 1.0000
H(24) 1.00737 .37279 .19107 .10469 Uiso 1.0000
H(25) .94911 -.14207 .15202 .09535 Uiso 1.0000
H(26) .94033 -.06574 .08051 .09535 Uiso 1.0000
H(27) .84615 -.10335 .11766 .09535 Uiso 1.0000
H(28) .63117 .11000 .14706 .09621 Uiso 1.0000
H(29) .69969 .22524 .19008 .09621 Uiso 1.0000
H(30) .72894 .04576 .18168 .09621 Uiso 1.0000

loop_
_geom_angle_atom_site_label_1
_geom_angle_atom_site_label_2
_geom_angle_atom_site_label_3
_geom_angle_site_symmetry_1
_geom_angle_site_symmetry_3
_geom_angle
_geom_angle_publ_flag
Ni W S(1) 1_555 1_555 127.49(9) no
Ni W S(2) 1_555 1_555 123.49(9) no
Ni W S(3) 1_555 1_555 51.24(7) no
Ni W S(4) 1_555 1_555 51.14(7) no
S(1) W S(2) 1_555 1_555 109.00(10) yes
S(1) W S(3) 1_555 1_555 111.10(10) yes
S(1) W S(4) 1_555 1_555 111.20(10) yes
S(2) W S(3) 1_555 1_555 111.30(10) yes
S(2) W S(4) 1_555 1_555 111.80(10) yes
S(3) W S(4) 1_555 1_555 102.30(10) yes
W Ni S(3) 1_555 1_555 51.63(7) no
W Ni S(4) 1_555 1_555 51.79(8) no
W Ni S(5) 1_555 1_555 140.11(8) no
W Ni S(6) 1_555 1_555 141.39(8) no
S(3) Ni S(4) 1_555 1_555 103.30(10) yes
S(3) Ni S(5) 1_555 1_555 89.40(10) yes
S(3) Ni S(6) 1_555 1_555 166.30(10) yes
S(4) Ni S(5) 1_555 1_555 166.00(10) yes
S(4) Ni S(6) 1_555 1_555 89.60(10) yes
S(5) Ni S(6) 1_555 1_555 78.30(10) yes
W S(3) Ni 1_555 1_555 77.13(8) yes
W S(4) Ni 1_555 1_555 77.08(9) yes
Ni S(5) C(1) 1_555 1_555 86.6(3) yes
Ni S(6) C(1) 1_555 1_555 86.7(3) yes
C(1) N(1) C(2) 1_555 1_555 123.7(8) no
C(1) N(1) C(5) 1_555 1_555 125.1(8) no
C(2) N(1) C(5) 1_555 1_555 111.3(8) no
C(11) N(2) C(12) 1_555 1_555 111.9(8) no
C(11) N(2) C(13) 1_555 1_555 108.7(7) no
C(11) N(2) C(14) 1_555 1_555 108.1(7) no
C(12) N(2) C(13) 1_555 1_555 108.3(7) no
C(12) N(2) C(14) 1_555 1_555 108.2(7) no
C(13) N(2) C(14) 1_555 1_555 111.7(8) no
S(5) C(1) S(6) 1_555 1_555 108.4(5) yes
S(5) C(1) N(1) 1_555 1_555 125.1(7) yes
S(6) C(1) N(1) 1_555 1_555 126.4(7) yes
N(1) C(2) C(3) 1_555 1_555 103.9(8) no
N(1) C(2) H(1) 1_555 1_555 111.0(10) no
N(1) C(2) H(2) 1_555 1_555 111.2(9) no
C(3) C(2) H(1) 1_555 1_555 112.0(10) no
C(3) C(2) H(2) 1_555 1_555 112.0(10) no
H(1) C(2) H(2) 1_555 1_555 107.0(10) no
C(2) C(3) C(4) 1_555 1_555 106.0(10) no
C(2) C(3) H(3) 1_555 1_555 111.0(10) no
C(2) C(3) H(4) 1_555 1_555 111.0(10) no
C(4) C(3) H(3) 1_555 1_555 111.0(10) no
C(4) C(3) H(4) 1_555 1_555 111.0(10) no
H(3) C(3) H(4) 1_555 1_555 106.0(10) no
C(3) C(4) C(5) 1_555 1_555 106.1(9) no
C(3) C(4) H(5) 1_555 1_555 111.0(10) no
C(3) C(4) H(6) 1_555 1_555 111.0(10) no
C(5) C(4) H(5) 1_555 1_555 111.0(10) no
C(5) C(4) H(6) 1_555 1_555 111.0(10) no
H(5) C(4) H(6) 1_555 1_555 107.0(10) no
N(1) C(5) C(4) 1_555 1_555 101.7(7) no
N(1) C(5) H(7) 1_555 1_555 112.2(9) no
N(1) C(5) H(8) 1_555 1_555 112.3(9) no
C(4) C(5) H(7) 1_555 1_555 111.7(9) no
C(4) C(5) H(8) 1_555 1_555 112.3(9) no
H(7) C(5) H(8) 1_555 1_555 106.8(9) no
N(2) C(11) C(15) 1_555 1_555 115.2(9) no
N(2) C(11) H(11) 1_555 1_555 108.3(9) no
N(2) C(11) H(12) 1_555 1_555 109.1(8) no
C(15) C(11) H(11) 1_555 1_555 107.4(9) no
C(15) C(11) H(12) 1_555 1_555 109.0(10) no
H(11) C(11) H(12) 1_555 1_555 108.0(10) no
N(2) C(12) C(16) 1_555 1_555 114.4(9) no
N(2) C(12) H(13) 1_555 1_555 110.0(10) no
N(2) C(12) H(14) 1_555 1_555 109.1(9) no
C(16) C(12) H(13) 1_555 1_555 108.0(10) no
C(16) C(12) H(14) 1_555 1_555 108.0(10) no
H(13) C(12) H(14) 1_555 1_555 108.0(10) no
N(2) C(13) C(17) 1_555 1_555 115.0(9) no
N(2) C(13) H(15) 1_555 1_555 109.0(9) no
N(2) C(13) H(16) 1_555 1_555 108.0(10) no
C(17) C(13) H(15) 1_555 1_555 108.0(10) no
C(17) C(13) H(16) 1_555 1_555 108.0(10) no
H(15) C(13) H(16) 1_555 1_555 108.0(10) no
N(2) C(14) C(18) 1_555 1_555 115.4(8) no
N(2) C(14) H(17) 1_555 1_555 108.4(9) no
N(2) C(14) H(18) 1_555 1_555 109.0(10) no
C(18) C(14) H(17) 1_555 1_555 108.0(10) no
C(18) C(14) H(18) 1_555 1_555 108.9(9) no
H(17) C(14) H(18) 1_555 1_555 107.0(9) no
C(11) C(15) H(19) 1_555 1_555 112.0(10) no
C(11) C(15) H(20) 1_555 1_555 109.3(9) no
C(11) C(15) H(21) 1_555 1_555 111.0(10) no
H(19) C(15) H(20) 1_555 1_555 107.0(10) no
H(19) C(15) H(21) 1_555 1_555 109.0(10) no
H(20) C(15) H(21) 1_555 1_555 107.0(10) no
C(12) C(16) H(22) 1_555 1_555 112.0(10) no
C(12) C(16) H(23) 1_555 1_555 110.0(10) no
C(12) C(16) H(24) 1_555 1_555 111.0(10) no
H(22) C(16) H(23) 1_555 1_555 108.0(10) no
H(22) C(16) H(24) 1_555 1_555 108.0(10) no
H(23) C(16) H(24) 1_555 1_555 108.0(10) no
C(13) C(17) H(25) 1_555 1_555 110.0(10) no
C(13) C(17) H(26) 1_555 1_555 110.0(10) no
C(13) C(17) H(27) 1_555 1_555 110.0(10) no
H(25) C(17) H(26) 1_555 1_555 108.0(10) no
H(25) C(17) H(27) 1_555 1_555 108.0(10) no
H(26) C(17) H(27) 1_555 1_555 110.0(10) no
C(14) C(18) H(28) 1_555 1_555 112.0(10) no
C(14) C(18) H(29) 1_555 1_555 110.0(10) no
C(14) C(18) H(30) 1_555 1_555 110.0(10) no
H(28) C(18) H(29) 1_555 1_555 108.0(10) no
H(28) C(18) H(30) 1_555 1_555 109.0(10) no
H(29) C(18) H(30) 1_555 1_555 108.0(10) no

loop_
_geom_bond_atom_site_label_1
_geom_bond_atom_site_label_2
_geom_bond_site_symmetry_1
_geom_bond_site_symmetry_2
_geom_bond_distance
_geom_bond_publ_flag
W Ni . 1_555 2.7610(10) yes
W S(1) . 1_555 2.149(3) yes
W S(2) . 1_555 2.151(3) yes
W S(3) . 1_555 2.221(2) yes
W S(4) . 1_555 2.226(3) yes
Ni S(3) . 1_555 2.209(3) yes
Ni S(4) . 1_555 2.206(3) yes
Ni S(5) . 1_555 2.204(3) yes
Ni S(6) . 1_555 2.202(3) yes
S(5) C(1) . 1_555 1.717(9) yes
S(6) C(1) . 1_555 1.711(9) yes
N(1) C(1) . 1_555 1.290(10) no
N(1) C(2) . 1_555 1.500(10) no
N(1) C(5) . 1_555 1.460(10) no
N(2) C(11) . 1_555 1.520(10) no
N(2) C(12) . 1_555 1.540(10) no
N(2) C(13) . 1_555 1.520(10) no
N(2) C(14) . 1_555 1.520(10) no
C(2) C(3) . 1_555 1.48(2) no
C(2) H(1) . 1_555 .960(10) no
C(2) H(2) . 1_555 .970(10) no
C(3) C(4) . 1_555 1.44(2) no
C(3) H(3) . 1_555 .970(10) no
C(3) H(4) . 1_555 .970(10) no
C(4) C(5) . 1_555 1.56(2) no
C(4) H(5) . 1_555 .960(10) no
C(4) H(6) . 1_555 .970(10) no
C(5) H(7) . 1_555 .970(10) no
C(5) H(8) . 1_555 .970(10) no
C(11) C(15) . 1_555 1.50(2) no
C(11) H(11) . 1_555 .970(10) no
C(11) H(12) . 1_555 .960(10) no
C(12) C(16) . 1_555 1.48(2) no
C(12) H(13) . 1_555 .960(10) no
C(12) H(14) . 1_555 .960(10) no
C(13) C(17) . 1_555 1.48(2) no
C(13) H(15) . 1_555 .960(10) no
C(13) H(16) . 1_555 .960(10) no
C(14) C(18) . 1_555 1.52(2) no
C(14) H(17) . 1_555 .970(10) no
C(14) H(18) . 1_555 .960(10) no
C(15) H(19) . 1_555 .950(10) no
C(15) H(20) . 1_555 .970(10) no
C(15) H(21) . 1_555 .950(10) no
C(16) H(22) . 1_555 .960(10) no
C(16) H(23) . 1_555 .960(10) no
C(16) H(24) . 1_555 .960(10) no
C(17) H(25) . 1_555 .970(10) no
C(17) H(26) . 1_555 .950(10) no
C(17) H(27) . 1_555 .950(10) no
C(18) H(28) . 1_555 .950(10) no
C(18) H(29) . 1_555 .960(10) no
C(18) H(30) . 1_555 .960(10) no
